data_4102010
loop_
_publ_author_name
'Sergey N. Semenov'
'Olivier Blacque'
'Thomas Fox'
'Koushik Venkatesan'
'Heinz Berke'

_publ_section_title
;
 Electronic Communication in Dinuclear C4-Bridged Tungsten Complexes
;
_journal_name_full 'Journal of the American Chemical Society'
_journal_page_first 3115
_journal_page_last 3127
_journal_paper_doi 10.1021/ja909764x
_journal_volume 132
_journal_year 2010
_chemical_formula_moiety 'C78 H80 Li2 O10 P4 W2'
_chemical_formula_sum 'C78 H80 Li2 O10 P4 W2'
_chemical_formula_weight 1682.88
_chemical_name_systematic dilithium[(\m-1,4-butadiyne)bis(tricarbonyl{1,2-bis(diphenylphosphino)ethane}tungsten)]
_space_group_IT_number 15
_symmetry_cell_setting monoclinic
_symmetry_space_group_name_Hall '-C 2yc'
_symmetry_space_group_name_H-M 'C 1 2/c 1'
_atom_sites_solution_hydrogens geom
_atom_sites_solution_primary direct
_atom_sites_solution_secondary difmap
_audit_creation_method SHELXL-97
_audit_update_record
;
2009-11-12 # Formatted by publCIF
;
_cell_angle_alpha 90.00
_cell_angle_beta 97.261(18)
_cell_angle_gamma 90.00
_cell_formula_units_Z 4
_cell_length_a 28.184(4)
_cell_length_b 11.7485(11)
_cell_length_c 21.651(3)
_cell_measurement_reflns_used 8000
_cell_measurement_temperature 183(2)
_cell_measurement_theta_max 29.95
_cell_measurement_theta_min 2.55
_cell_volume 7111.6(16)
_computing_cell_refinement 'IPDS software (Stoe & Cie, 1999)'
_computing_data_collection 'IPDS software (Stoe & Cie, 1999)'
_computing_data_reduction 'IPDS software (Stoe & Cie, 1999)'
_computing_molecular_graphics
; ORTEP-3 for Windows, Version 1.08.
  Farrugia, L. J. (1997). J. Appl. Cryst. 30, 565.
;
_computing_publication_material
; WinGX - An integrated system of Windows programs for the solution,
 refinment and analysis of single crystal X-ray diffraction data,
 Version 1.70.01.
 Farrugia, L. J. (1999). J. Appl. Cryst. 32, 837-838.
 SHELXL97. Program for crystal structure refinement.
 Sheldrick, G.M. (2008). Acta Cryst. A64, 112-122.
 PLATON for Windows, Version 1.12.
 Spek, A. L. (2003). J. Appl. Cryst. 36, 7-13. 
;
_computing_structure_refinement
; SHELXL97. Program for crystal structure refinement.
  Sheldrick, G.M. (2008). Acta Cryst. A64, 112-122.
;
_computing_structure_solution
; SHELXS97. Program for Crystal Structure solution.
  Sheldrick, G.M. (2008). Acta Cryst. A64, 112-122.  
;
_diffrn_ambient_temperature 183(2)
_diffrn_measured_fraction_theta_full 0.952
_diffrn_measured_fraction_theta_max 0.952
_diffrn_measurement_device_type 'STOE IPDS'
_diffrn_measurement_method '\f oscillation scan'
_diffrn_radiation_monochromator graphite
_diffrn_radiation_source 'fine-focus sealed tube'
_diffrn_radiation_type MoK\a
_diffrn_radiation_wavelength 0.71073
_diffrn_reflns_av_R_equivalents 0.0936
_diffrn_reflns_av_sigmaI/netI 0.0814
_diffrn_reflns_limit_h_max 33
_diffrn_reflns_limit_h_min -33
_diffrn_reflns_limit_k_max 12
_diffrn_reflns_limit_k_min -12
_diffrn_reflns_limit_l_max 25
_diffrn_reflns_limit_l_min -25
_diffrn_reflns_number 26472
_diffrn_reflns_theta_full 25.00
_diffrn_reflns_theta_max 25.00
_diffrn_reflns_theta_min 2.60
_diffrn_standards_decay_% 0
_diffrn_standards_interval_count image
_diffrn_standards_interval_time '18 min'
_diffrn_standards_number 300
_exptl_absorpt_coefficient_mu 3.381
_exptl_absorpt_correction_T_max 0.856
_exptl_absorpt_correction_T_min 0.759
_exptl_absorpt_correction_type numerical
_exptl_absorpt_process_details '(Coppens et al., 1965)'
_exptl_crystal_colour yellow
_exptl_crystal_density_diffrn 1.572
_exptl_crystal_density_method 'not measured'
_exptl_crystal_description prism
_exptl_crystal_F_000 3368
_exptl_crystal_size_max 0.13
_exptl_crystal_size_mid 0.07
_exptl_crystal_size_min 0.05
_refine_diff_density_max 1.197
_refine_diff_density_min -1.592
_refine_diff_density_rms 0.113
_refine_ls_extinction_method none
_refine_ls_goodness_of_fit_ref 0.872
_refine_ls_hydrogen_treatment constr
_refine_ls_matrix_type full
_refine_ls_number_parameters 437
_refine_ls_number_reflns 5964
_refine_ls_number_restraints 0
_refine_ls_restrained_S_all 0.872
_refine_ls_R_factor_all 0.0591
_refine_ls_R_factor_gt 0.0326
_refine_ls_shift/su_max 0.001
_refine_ls_shift/su_mean 0.000
_refine_ls_structure_factor_coef Fsqd
_refine_ls_weighting_details 'w=1/[\s^2^(Fo^2^)+(0.0293P)^2^] where P=(Fo^2^+2Fc^2^)/3'
_refine_ls_weighting_scheme calc
_refine_ls_wR_factor_gt 0.0658
_refine_ls_wR_factor_ref 0.0710
_reflns_number_gt 4128
_reflns_number_total 5964
_reflns_threshold_expression >2sigma(I)
_cod_data_source_file ja909764x_si_002.cif
_cod_data_source_block 2
_cod_original_cell_volume 7111.4(17)
_cod_original_sg_symbol_H-M 'C 2/c'
_cod_database_code 4102010

loop_
_symmetry_equiv_pos_as_xyz
'x, y, z'
'-x, y, -z+1/2'
'x+1/2, y+1/2, z'
'-x+1/2, y+1/2, -z+1/2'
'-x, -y, -z'
'x, -y, z-1/2'
'-x+1/2, -y+1/2, -z'
'x+1/2, -y+1/2, z-1/2'

loop_
_atom_site_label
_atom_site_type_symbol
_atom_site_fract_x
_atom_site_fract_y
_atom_site_fract_z
_atom_site_U_iso_or_equiv
_atom_site_adp_type
_atom_site_occupancy
_atom_site_symmetry_multiplicity
_atom_site_calc_flag
_atom_site_refinement_flags
_atom_site_disorder_assembly
_atom_site_disorder_group
W1 W 0.908074(8) 0.11222(2) 0.879571(11) 0.02224(7) Uani 1 1 d . . .
P1 P 0.85501(5) -0.00487(14) 0.80202(7) 0.0232(3) Uani 1 1 d . . .
P2 P 0.84445(5) 0.25384(14) 0.84583(7) 0.0237(3) Uani 1 1 d . . .
C1 C 0.9404(2) 0.2091(7) 0.9469(3) 0.0368(16) Uani 1 1 d . . .
O1 O 0.9578(2) 0.2634(6) 0.9880(2) 0.0595(16) Uani 1 1 d . . .
C2 C 0.8661(2) 0.0658(6) 0.9424(3) 0.0329(16) Uani 1 1 d . . .
O2 O 0.84154(19) 0.0407(5) 0.9791(2) 0.0577(16) Uani 1 1 d . . .
C3 C 0.9523(2) -0.0163(7) 0.9055(3) 0.0379(17) Uani 1 1 d . . .
O3 O 0.97660(18) -0.0937(6) 0.9207(3) 0.0610(17) Uani 1 1 d . . .
C4 C 0.95393(19) 0.1523(5) 0.8081(3) 0.0240(14) Uani 1 1 d . . .
C5 C 0.98350(19) 0.1640(6) 0.7716(3) 0.0252(13) Uani 1 1 d . . .
C6 C 0.8074(2) 0.0876(5) 0.7631(3) 0.0262(15) Uani 1 1 d . . .
H6A H 0.8191 0.1271 0.7287 0.034 Uiso 1 1 calc R . .
H6B H 0.7802 0.0415 0.7465 0.034 Uiso 1 1 calc R . .
C7 C 0.79184(19) 0.1746(6) 0.8094(3) 0.0267(13) Uani 1 1 d . . .
H7A H 0.7766 0.1358 0.8411 0.035 Uiso 1 1 calc R . .
H7B H 0.7689 0.2271 0.7878 0.035 Uiso 1 1 calc R . .
C8 C 0.8760(2) -0.0818(5) 0.7364(3) 0.0268(16) Uani 1 1 d . . .
C9 C 0.8446(2) -0.1238(7) 0.6876(3) 0.0352(15) Uani 1 1 d . . .
H9 H 0.8119 -0.1152 0.6880 0.046 Uiso 1 1 calc R . .
C10 C 0.8613(3) -0.1783(7) 0.6384(3) 0.0418(17) Uani 1 1 d . . .
H10 H 0.8398 -0.2041 0.6053 0.054 Uiso 1 1 calc R . .
C11 C 0.9102(3) -0.1953(7) 0.6376(3) 0.0438(19) Uani 1 1 d . . .
H11 H 0.9215 -0.2331 0.6046 0.057 Uiso 1 1 calc R . .
C12 C 0.9414(2) -0.1550(7) 0.6867(4) 0.0429(19) Uani 1 1 d . . .
H12 H 0.9741 -0.1655 0.6866 0.056 Uiso 1 1 calc R . .
C13 C 0.9251(2) -0.0992(7) 0.7362(3) 0.0346(15) Uani 1 1 d . . .
H13 H 0.9467 -0.0733 0.7692 0.045 Uiso 1 1 calc R . .
C14 C 0.82230(19) -0.1202(7) 0.8356(2) 0.0274(13) Uani 1 1 d . . .
C15 C 0.7733(2) -0.1206(8) 0.8363(3) 0.0407(16) Uani 1 1 d . . .
H15 H 0.7549 -0.0608 0.8180 0.053 Uiso 1 1 calc R . .
C16 C 0.7513(3) -0.2097(7) 0.8640(4) 0.049(2) Uani 1 1 d . . .
H16 H 0.7183 -0.2095 0.8642 0.064 Uiso 1 1 calc R . .
C17 C 0.7784(3) -0.2984(7) 0.8914(3) 0.0456(19) Uani 1 1 d . . .
H17 H 0.7637 -0.3577 0.9102 0.059 Uiso 1 1 calc R . .
C18 C 0.8268(3) -0.2988(7) 0.8908(3) 0.0453(19) Uani 1 1 d . . .
H18 H 0.8450 -0.3589 0.9089 0.059 Uiso 1 1 calc R . .
C19 C 0.8490(3) -0.2105(6) 0.8634(3) 0.0359(16) Uani 1 1 d . . .
H19 H 0.8820 -0.2114 0.8635 0.047 Uiso 1 1 calc R . .
C20 C 0.8216(2) 0.3334(6) 0.9083(3) 0.0293(14) Uani 1 1 d . . .
C21 C 0.7738(2) 0.3333(7) 0.9184(3) 0.047(2) Uani 1 1 d . . .
H21 H 0.7516 0.2933 0.8913 0.061 Uiso 1 1 calc R . .
C22 C 0.7585(3) 0.3918(9) 0.9683(4) 0.059(2) Uani 1 1 d . . .
H22 H 0.7262 0.3925 0.9735 0.077 Uiso 1 1 calc R . .
C23 C 0.7911(3) 0.4480(7) 1.0097(4) 0.053(2) Uani 1 1 d . . .
H23 H 0.7812 0.4852 1.0438 0.069 Uiso 1 1 calc R . .
C24 C 0.8379(3) 0.4491(7) 1.0005(3) 0.0470(19) Uani 1 1 d . . .
H24 H 0.8601 0.4874 1.0285 0.061 Uiso 1 1 calc R . .
C25 C 0.8528(2) 0.3939(8) 0.9499(3) 0.0388(15) Uani 1 1 d . . .
H25 H 0.8849 0.3978 0.9439 0.050 Uiso 1 1 calc R . .
C26 C 0.84922(19) 0.3649(6) 0.7859(3) 0.0292(16) Uani 1 1 d . . .
C27 C 0.8747(2) 0.3378(7) 0.7369(3) 0.0366(16) Uani 1 1 d . . .
H27 H 0.8893 0.2670 0.7357 0.048 Uiso 1 1 calc R . .
C28 C 0.8783(3) 0.4165(7) 0.6894(3) 0.042(2) Uani 1 1 d . . .
H28 H 0.8945 0.3975 0.6560 0.055 Uiso 1 1 calc R . .
C29 C 0.8577(3) 0.5231(7) 0.6922(3) 0.0451(19) Uani 1 1 d . . .
H29 H 0.8603 0.5760 0.6609 0.059 Uiso 1 1 calc R . .
C30 C 0.8332(2) 0.5508(7) 0.7413(3) 0.0404(17) Uani 1 1 d . . .
H30 H 0.8200 0.6229 0.7435 0.052 Uiso 1 1 calc R . .
C31 C 0.8282(2) 0.4710(6) 0.7879(3) 0.0323(15) Uani 1 1 d . . .
H31 H 0.8107 0.4892 0.8202 0.042 Uiso 1 1 calc R . .
O4 O 1.05915(17) 0.2057(5) 0.9130(3) 0.0550(15) Uani 1 1 d . . .
C32 C 1.0897(3) 0.2447(8) 0.9671(3) 0.050(2) Uani 1 1 d . . .
H32A H 1.0816 0.2071 1.0043 0.066 Uiso 1 1 calc R . .
H32B H 1.0865 0.3263 0.9721 0.066 Uiso 1 1 calc R . .
C33 C 1.1400(3) 0.2144(7) 0.9555(3) 0.0451(19) Uani 1 1 d . . .
H33A H 1.1578 0.1818 0.9925 0.059 Uiso 1 1 calc R . .
H33B H 1.1568 0.2813 0.9434 0.059 Uiso 1 1 calc R . .
C34 C 1.1339(3) 0.1276(8) 0.9027(3) 0.053(2) Uani 1 1 d . . .
H34A H 1.1436 0.1594 0.8649 0.069 Uiso 1 1 calc R . .
H34B H 1.1526 0.0597 0.9139 0.069 Uiso 1 1 calc R . .
C35 C 1.0820(3) 0.1015(9) 0.8946(4) 0.063(2) Uani 1 1 d . . .
H35A H 1.0709 0.0825 0.8516 0.082 Uiso 1 1 calc R . .
H35B H 1.0751 0.0383 0.9209 0.082 Uiso 1 1 calc R . .
O5 O 0.9988(2) 0.4207(5) 0.8699(3) 0.0567(16) Uani 1 1 d . . .
C36 C 1.0092(5) 0.5061(11) 0.9167(6) 0.107(5) Uani 1 1 d . B .
H36A H 1.0415 0.5346 0.9168 0.139 Uiso 1 1 calc R . .
H36B H 1.0059 0.4757 0.9576 0.139 Uiso 1 1 calc R . .
C37 C 0.9736(4) 0.5978(12) 0.8997(5) 0.098(4) Uani 1 1 d . . .
H37A H 0.9461 0.5886 0.9220 0.127 Uiso 1 1 calc R B .
H37B H 0.9877 0.6720 0.9095 0.127 Uiso 1 1 calc R . .
C38 C 0.9598(4) 0.5863(10) 0.8330(6) 0.096(4) Uani 1 1 d . B .
H38A H 0.9682 0.6538 0.8111 0.124 Uiso 1 1 calc R A 1
H38B H 0.9257 0.5731 0.8236 0.124 Uiso 1 1 calc R A 1
C391 C 0.9882(7) 0.483(2) 0.8154(11) 0.074(4) Uani 0.50 1 d P B 1
H39A H 0.9693 0.4382 0.7837 0.096 Uiso 0.50 1 calc PR B 1
H39B H 1.0173 0.5072 0.7996 0.096 Uiso 0.50 1 calc PR B 1
C392 C 0.9588(7) 0.464(2) 0.8273(10) 0.074(4) Uani 0.50 1 d P B 2
H39C H 0.9620 0.4417 0.7849 0.096 Uiso 0.50 1 calc PR B 2
H39D H 0.9288 0.4341 0.8381 0.096 Uiso 0.50 1 calc PR B 2
Li1 Li 1.0004(4) 0.2553(11) 0.8748(6) 0.045(3) Uani 1 1 d . B .

loop_
_atom_site_aniso_label
_atom_site_aniso_U_11
_atom_site_aniso_U_22
_atom_site_aniso_U_33
_atom_site_aniso_U_23
_atom_site_aniso_U_13
_atom_site_aniso_U_12
W1 0.01933(10) 0.02448(14) 0.02386(11) 0.00177(14) 0.00640(7) 0.00221(14)
P1 0.0226(7) 0.0202(10) 0.0279(8) 0.0014(6) 0.0072(6) 0.0021(6)
P2 0.0237(7) 0.0207(10) 0.0277(8) 0.0008(6) 0.0074(6) 0.0027(6)
C1 0.035(3) 0.036(5) 0.041(4) -0.004(3) 0.010(3) 0.008(3)
O1 0.065(3) 0.068(5) 0.041(3) -0.024(3) -0.010(3) -0.004(3)
C2 0.039(4) 0.035(5) 0.027(3) 0.010(3) 0.010(3) 0.009(3)
O2 0.058(3) 0.072(5) 0.052(3) 0.019(3) 0.041(3) 0.015(3)
C3 0.030(3) 0.043(5) 0.042(4) 0.002(3) 0.011(3) 0.000(3)
O3 0.048(3) 0.053(5) 0.082(4) 0.026(3) 0.007(3) 0.027(3)
C4 0.020(3) 0.024(4) 0.029(3) -0.004(2) 0.005(2) -0.001(2)
C5 0.018(3) 0.026(4) 0.032(3) -0.001(3) 0.003(2) -0.003(2)
C6 0.030(3) 0.015(4) 0.035(3) 0.004(2) 0.008(2) 0.002(2)
C7 0.023(3) 0.021(4) 0.036(3) -0.001(3) 0.004(2) 0.005(2)
C8 0.028(3) 0.022(5) 0.032(3) 0.005(2) 0.010(2) 0.007(2)
C9 0.037(3) 0.031(5) 0.038(3) -0.005(3) 0.007(3) 0.003(3)
C10 0.052(4) 0.036(5) 0.037(4) -0.003(3) 0.002(3) 0.002(3)
C11 0.056(4) 0.034(5) 0.049(4) -0.004(3) 0.033(4) 0.001(3)
C12 0.039(4) 0.030(5) 0.064(5) -0.010(3) 0.021(4) 0.000(3)
C13 0.028(3) 0.028(5) 0.050(4) -0.004(3) 0.012(3) -0.004(3)
C14 0.031(3) 0.029(4) 0.024(3) 0.001(3) 0.011(2) 0.004(3)
C15 0.027(3) 0.043(5) 0.053(4) 0.008(4) 0.009(3) 0.001(3)
C16 0.046(4) 0.048(6) 0.059(5) 0.001(4) 0.026(4) -0.017(4)
C17 0.062(5) 0.036(6) 0.039(4) 0.000(3) 0.007(3) -0.024(4)
C18 0.062(5) 0.029(5) 0.044(4) 0.004(3) 0.004(4) -0.005(4)
C19 0.044(4) 0.025(5) 0.039(4) 0.005(3) 0.006(3) -0.003(3)
C20 0.029(3) 0.034(4) 0.026(3) 0.006(3) 0.012(3) 0.006(3)
C21 0.040(4) 0.062(6) 0.041(4) -0.012(4) 0.017(3) 0.002(4)
C22 0.053(4) 0.062(6) 0.071(5) -0.012(5) 0.039(4) 0.001(5)
C23 0.078(6) 0.043(6) 0.045(4) -0.004(4) 0.034(4) 0.010(4)
C24 0.056(5) 0.037(5) 0.048(4) -0.011(4) 0.006(4) 0.005(4)
C25 0.039(3) 0.039(5) 0.041(3) -0.008(4) 0.013(3) -0.002(4)
C26 0.025(3) 0.034(5) 0.030(3) 0.001(3) 0.005(2) -0.006(3)
C27 0.041(4) 0.031(5) 0.039(4) -0.002(3) 0.007(3) 0.000(3)
C28 0.051(4) 0.041(6) 0.034(4) 0.009(3) 0.005(3) -0.004(3)
C29 0.051(4) 0.042(6) 0.040(4) 0.020(3) 0.001(3) -0.005(4)
C30 0.036(4) 0.026(5) 0.058(4) 0.010(3) -0.002(3) 0.000(3)
C31 0.033(3) 0.027(5) 0.037(4) -0.001(3) 0.006(3) 0.000(3)
O4 0.038(3) 0.050(4) 0.073(4) -0.024(3) -0.008(2) -0.002(2)
C32 0.051(4) 0.064(6) 0.039(4) -0.014(4) 0.014(3) -0.010(4)
C33 0.053(4) 0.042(6) 0.041(4) -0.007(3) 0.011(3) 0.000(4)
C34 0.067(5) 0.047(6) 0.047(4) -0.002(4) 0.011(4) 0.008(4)
C35 0.065(5) 0.039(6) 0.079(6) -0.022(5) -0.013(4) 0.000(5)
O5 0.061(3) 0.037(5) 0.068(4) -0.007(3) -0.006(3) -0.002(2)
C36 0.135(11) 0.064(10) 0.104(9) -0.036(7) -0.056(8) 0.024(7)
C37 0.115(9) 0.068(10) 0.102(8) -0.030(7) -0.016(7) 0.032(7)
C38 0.110(9) 0.051(10) 0.113(9) -0.003(6) -0.034(7) 0.005(6)
C391 0.050(9) 0.076(13) 0.090(10) -0.012(8) -0.011(9) 0.004(9)
C392 0.050(9) 0.076(13) 0.090(10) -0.012(8) -0.011(9) 0.004(9)
Li1 0.046(7) 0.025(8) 0.063(8) -0.007(6) 0.010(6) -0.010(5)

loop_
_atom_type_symbol
_atom_type_description
_atom_type_scat_dispersion_real
_atom_type_scat_dispersion_imag
_atom_type_scat_source
C C 0.0033 0.0016 'International Tables Vol C Tables 4.2.6.8 and 6.1.1.4'
H H 0.0000 0.0000 'International Tables Vol C Tables 4.2.6.8 and 6.1.1.4'
Li Li -0.0003 0.0001 'International Tables Vol C Tables 4.2.6.8 and 6.1.1.4'
O O 0.0106 0.0060 'International Tables Vol C Tables 4.2.6.8 and 6.1.1.4'
P P 0.1023 0.0942 'International Tables Vol C Tables 4.2.6.8 and 6.1.1.4'
W W -0.8490 6.8722 'International Tables Vol C Tables 4.2.6.8 and 6.1.1.4'

loop_
_geom_angle_atom_site_label_1
_geom_angle_atom_site_label_2
_geom_angle_atom_site_label_3
_geom_angle
_geom_angle_site_symmetry_1
_geom_angle_site_symmetry_3
_geom_angle_publ_flag
C1 W1 C2 85.0(3) . . ?
C1 W1 C3 90.8(3) . . ?
C2 W1 C3 90.3(3) . . ?
C1 W1 C4 98.0(2) . . ?
C2 W1 C4 176.4(3) . . ?
C3 W1 C4 87.6(2) . . ?
C1 W1 P2 94.6(2) . . ?
C2 W1 P2 85.15(19) . . ?
C3 W1 P2 172.6(2) . . ?
C4 W1 P2 96.70(16) . . ?
C1 W1 P1 170.81(18) . . ?
C2 W1 P1 87.2(2) . . ?
C3 W1 P1 94.1(2) . . ?
C4 W1 P1 90.00(16) . . ?
P2 W1 P1 79.85(5) . . ?
C2 W1 Li1 138.0(3) . . ?
C3 W1 Li1 85.5(3) . . ?
P2 W1 Li1 101.8(3) . . ?
P1 W1 Li1 134.7(2) . . ?
C14 P1 C8 99.7(3) . . ?
C14 P1 C6 104.0(3) . . ?
C8 P1 C6 102.8(3) . . ?
C14 P1 W1 115.14(19) . . ?
C8 P1 W1 124.2(2) . . ?
C6 P1 W1 108.7(2) . . ?
C20 P2 C7 103.6(3) . . ?
C20 P2 C26 102.8(3) . . ?
C7 P2 C26 100.4(3) . . ?
C20 P2 W1 115.7(2) . . ?
C7 P2 W1 107.4(2) . . ?
C26 P2 W1 124.20(19) . . ?
O1 C1 W1 176.6(6) . . ?
O1 C1 Li1 96.1(6) . . ?
W1 C1 Li1 87.2(4) . . ?
O2 C2 W1 178.8(6) . . ?
O3 C3 W1 177.4(6) . . ?
C5 C4 Li1 87.9(5) . . ?
C5 C4 W1 171.7(5) . . ?
Li1 C4 W1 90.6(4) . . ?
C4 C5 C5 173.4(4) . 2_756 ?
C4 C5 Li1 62.3(4) . . ?
C5 C5 Li1 122.4(5) 2_756 . ?
C7 C6 P1 110.3(4) . . ?
C7 C6 H6A 109.6 . . ?
P1 C6 H6A 109.6 . . ?
C7 C6 H6B 109.6 . . ?
P1 C6 H6B 109.6 . . ?
H6A C6 H6B 108.1 . . ?
C6 C7 P2 109.6(4) . . ?
C6 C7 H7A 109.8 . . ?
P2 C7 H7A 109.8 . . ?
C6 C7 H7B 109.8 . . ?
P2 C7 H7B 109.8 . . ?
H7A C7 H7B 108.2 . . ?
C9 C8 C13 118.9(5) . . ?
C9 C8 P1 121.9(4) . . ?
C13 C8 P1 119.2(5) . . ?
C10 C9 C8 120.7(6) . . ?
C10 C9 H9 119.6 . . ?
C8 C9 H9 119.6 . . ?
C9 C10 C11 120.7(7) . . ?
C9 C10 H10 119.6 . . ?
C11 C10 H10 119.6 . . ?
C12 C11 C10 118.5(6) . . ?
C12 C11 H11 120.7 . . ?
C10 C11 H11 120.7 . . ?
C11 C12 C13 121.4(6) . . ?
C11 C12 H12 119.3 . . ?
C13 C12 H12 119.3 . . ?
C12 C13 C8 119.8(6) . . ?
C12 C13 H13 120.1 . . ?
C8 C13 H13 120.1 . . ?
C15 C14 C19 118.7(6) . . ?
C15 C14 P1 123.8(6) . . ?
C19 C14 P1 117.5(4) . . ?
C14 C15 C16 120.4(7) . . ?
C14 C15 H15 119.8 . . ?
C16 C15 H15 119.8 . . ?
C17 C16 C15 120.2(7) . . ?
C17 C16 H16 119.9 . . ?
C15 C16 H16 119.9 . . ?
C18 C17 C16 119.8(7) . . ?
C18 C17 H17 120.1 . . ?
C16 C17 H17 120.1 . . ?
C17 C18 C19 120.5(7) . . ?
C17 C18 H18 119.7 . . ?
C19 C18 H18 119.7 . . ?
C18 C19 C14 120.5(6) . . ?
C18 C19 H19 119.7 . . ?
C14 C19 H19 119.7 . . ?
C25 C20 C21 116.7(6) . . ?
C25 C20 P2 119.6(4) . . ?
C21 C20 P2 123.7(5) . . ?
C20 C21 C22 121.4(7) . . ?
C20 C21 H21 119.3 . . ?
C22 C21 H21 119.3 . . ?
C23 C22 C21 119.8(7) . . ?
C23 C22 H22 120.1 . . ?
C21 C22 H22 120.1 . . ?
C24 C23 C22 119.5(7) . . ?
C24 C23 H23 120.3 . . ?
C22 C23 H23 120.3 . . ?
C23 C24 C25 120.6(7) . . ?
C23 C24 H24 119.7 . . ?
C25 C24 H24 119.7 . . ?
C20 C25 C24 121.9(6) . . ?
C20 C25 H25 119.1 . . ?
C24 C25 H25 119.1 . . ?
C31 C26 C27 119.6(6) . . ?
C31 C26 P2 122.8(4) . . ?
C27 C26 P2 117.5(5) . . ?
C26 C27 C28 120.2(7) . . ?
C26 C27 H27 119.9 . . ?
C28 C27 H27 119.9 . . ?
C29 C28 C27 119.8(7) . . ?
C29 C28 H28 120.1 . . ?
C27 C28 H28 120.1 . . ?
C30 C29 C28 120.1(6) . . ?
C30 C29 H29 120.0 . . ?
C28 C29 H29 120.0 . . ?
C29 C30 C31 120.4(7) . . ?
C29 C30 H30 119.8 . . ?
C31 C30 H30 119.8 . . ?
C26 C31 C30 120.0(6) . . ?
C26 C31 H31 120.0 . . ?
C30 C31 H31 120.0 . . ?
C32 O4 C35 104.5(6) . . ?
C32 O4 Li1 132.3(6) . . ?
C35 O4 Li1 122.9(6) . . ?
O4 C32 C33 105.4(5) . . ?
O4 C32 H32A 110.7 . . ?
C33 C32 H32A 110.7 . . ?
O4 C32 H32B 110.7 . . ?
C33 C32 H32B 110.7 . . ?
H32A C32 H32B 108.8 . . ?
C32 C33 C34 105.2(6) . . ?
C32 C33 H33A 110.7 . . ?
C34 C33 H33A 110.7 . . ?
C32 C33 H33B 110.7 . . ?
C34 C33 H33B 110.7 . . ?
H33A C33 H33B 108.8 . . ?
C35 C34 C33 104.1(6) . . ?
C35 C34 H34A 110.9 . . ?
C33 C34 H34A 110.9 . . ?
C35 C34 H34B 110.9 . . ?
C33 C34 H34B 110.9 . . ?
H34A C34 H34B 109.0 . . ?
O4 C35 C34 104.9(7) . . ?
O4 C35 H35A 110.8 . . ?
C34 C35 H35A 110.8 . . ?
O4 C35 H35B 110.8 . . ?
C34 C35 H35B 110.8 . . ?
H35A C35 H35B 108.9 . . ?
C391 O5 C36 103.5(12) . . ?
C36 O5 C392 106.1(11) . . ?
C391 O5 Li1 125.1(11) . . ?
C36 O5 Li1 131.4(8) . . ?
C392 O5 Li1 113.3(11) . . ?
O5 C36 C37 105.2(8) . . ?
O5 C36 H36A 110.7 . . ?
C37 C36 H36A 110.7 . . ?
O5 C36 H36B 110.7 . . ?
C37 C36 H36B 110.7 . . ?
H36A C36 H36B 108.8 . . ?
C38 C37 C36 105.4(9) . . ?
C38 C37 H37A 110.7 . . ?
C36 C37 H37A 110.7 . . ?
C38 C37 H37B 110.7 . . ?
C36 C37 H37B 110.7 . . ?
H37A C37 H37B 108.8 . . ?
C392 C38 C37 100.3(13) . . ?
C37 C38 C391 103.9(12) . . ?
C392 C38 H38A 140.9 . . ?
C37 C38 H38A 111.0 . . ?
C391 C38 H38A 111.0 . . ?
C392 C38 H38B 79.3 . . ?
C37 C38 H38B 111.0 . . ?
C391 C38 H38B 111.0 . . ?
H38A C38 H38B 109.0 . . ?
O5 C391 C38 105.7(15) . . ?
O5 C391 H39A 110.6 . . ?
C38 C391 H39A 110.6 . . ?
O5 C391 H39B 110.6 . . ?
C38 C391 H39B 110.6 . . ?
H39A C391 H39B 108.7 . . ?
C38 C392 O5 106.8(14) . . ?
C38 C392 H39C 110.4 . . ?
O5 C392 H39C 110.4 . . ?
C38 C392 H39D 110.4 . . ?
O5 C392 H39D 110.4 . . ?
H39C C392 H39D 108.6 . . ?
O4 Li1 O5 110.7(7) . . ?
O4 Li1 C4 123.2(7) . . ?
O5 Li1 C4 120.5(7) . . ?
O4 Li1 C5 109.1(6) . . ?
O5 Li1 C5 112.6(6) . . ?
C4 Li1 C5 29.7(3) . . ?
O4 Li1 C1 106.9(6) . . ?
O5 Li1 C1 103.8(6) . . ?
C4 Li1 C1 84.0(4) . . ?
C5 Li1 C1 113.7(5) . . ?
O4 Li1 W1 121.4(6) . . ?
O5 Li1 W1 121.8(6) . . ?
C4 Li1 W1 44.7(3) . . ?
C5 Li1 W1 74.3(3) . . ?
C1 Li1 W1 39.4(2) . . ?

loop_
_geom_bond_atom_site_label_1
_geom_bond_atom_site_label_2
_geom_bond_distance
_geom_bond_site_symmetry_2
_geom_bond_publ_flag
W1 C1 1.978(7) . ?
W1 C2 1.988(6) . ?
W1 C3 1.994(8) . ?
W1 C4 2.189(5) . ?
W1 P2 2.4872(16) . ?
W1 P1 2.5126(17) . ?
W1 Li1 3.111(12) . ?
P1 C14 1.840(7) . ?
P1 C8 1.843(6) . ?
P1 C6 1.845(6) . ?
P2 C20 1.827(6) . ?
P2 C7 1.842(6) . ?
P2 C26 1.857(6) . ?
C1 O1 1.154(8) . ?
C1 Li1 2.500(13) . ?
C2 O2 1.157(7) . ?
C3 O3 1.160(9) . ?
C4 C5 1.227(8) . ?
C4 Li1 2.189(14) . ?
C5 C5 1.400(11) 2_756 ?
C5 Li1 2.471(14) . ?
C6 C7 1.534(8) . ?
C6 H6A 0.9700 . ?
C6 H6B 0.9700 . ?
C7 H7A 0.9700 . ?
C7 H7B 0.9700 . ?
C8 C9 1.380(9) . ?
C8 C13 1.400(8) . ?
C9 C10 1.376(9) . ?
C9 H9 0.9300 . ?
C10 C11 1.395(10) . ?
C10 H10 0.9300 . ?
C11 C12 1.373(11) . ?
C11 H11 0.9300 . ?
C12 C13 1.384(9) . ?
C12 H12 0.9300 . ?
C13 H13 0.9300 . ?
C14 C15 1.384(8) . ?
C14 C19 1.392(10) . ?
C15 C16 1.391(10) . ?
C15 H15 0.9300 . ?
C16 C17 1.380(11) . ?
C16 H16 0.9300 . ?
C17 C18 1.368(11) . ?
C17 H17 0.9300 . ?
C18 C19 1.383(10) . ?
C18 H18 0.9300 . ?
C19 H19 0.9300 . ?
C20 C25 1.376(10) . ?
C20 C21 1.393(9) . ?
C21 C22 1.394(10) . ?
C21 H21 0.9300 . ?
C22 C23 1.369(12) . ?
C22 H22 0.9300 . ?
C23 C24 1.360(11) . ?
C23 H23 0.9300 . ?
C24 C25 1.383(9) . ?
C24 H24 0.9300 . ?
C25 H25 0.9300 . ?
C26 C31 1.383(10) . ?
C26 C27 1.391(8) . ?
C27 C28 1.397(10) . ?
C27 H27 0.9300 . ?
C28 C29 1.385(11) . ?
C28 H28 0.9300 . ?
C29 C30 1.377(10) . ?
C29 H29 0.9300 . ?
C30 C31 1.396(10) . ?
C30 H30 0.9300 . ?
C31 H31 0.9300 . ?
O4 C32 1.438(9) . ?
O4 C35 1.460(10) . ?
O4 Li1 1.848(14) . ?
C32 C33 1.514(10) . ?
C32 H32A 0.9700 . ?
C32 H32B 0.9700 . ?
C33 C34 1.525(11) . ?
C33 H33A 0.9700 . ?
C33 H33B 0.9700 . ?
C34 C35 1.484(11) . ?
C34 H34A 0.9700 . ?
C34 H34B 0.9700 . ?
C35 H35A 0.9700 . ?
C35 H35B 0.9700 . ?
O5 C391 1.39(2) . ?
O5 C36 1.430(11) . ?
O5 C392 1.46(2) . ?
O5 Li1 1.946(15) . ?
C36 C37 1.487(15) . ?
C36 H36A 0.9700 . ?
C36 H36B 0.9700 . ?
C37 C38 1.453(14) . ?
C37 H37A 0.9700 . ?
C37 H37B 0.9700 . ?
C38 C392 1.44(3) . ?
C38 C391 1.53(2) . ?
C38 H38A 0.9700 . ?
C38 H38B 0.9700 . ?
C391 H39A 0.9700 . ?
C391 H39B 0.9700 . ?
C392 H39C 0.9700 . ?
C392 H39D 0.9700 . ?
